data_4105358
loop_
_publ_author_name
'Marwan W. Ghosn'
'Christian Wolf'

_publ_contact_author_email cw27@georgetown.edu
_publ_contact_author_name 'Christian Wolf'
_publ_section_title
;
 Chiral Amplification with a Stereodynamic Triaryl Probe: Assignment of
 the Absolute Configuration and Enantiomeric Excess of Amino Alcohols
;
_journal_name_full 'Journal of the American Chemical Society'
_journal_page_first 16360
_journal_page_last 16361
_journal_paper_doi 10.1021/ja907741v
_journal_volume 131
_journal_year 2009
_chemical_absolute_configuration rm
_chemical_formula_sum 'C32 H34 N2 O4'
_chemical_formula_weight 510.62
_chemical_name_systematic
;
 ?
;
_space_group_IT_number 92
_symmetry_cell_setting tetragonal
_symmetry_space_group_name_Hall 'P 4abw 2nw'
_symmetry_space_group_name_H-M 'P 41 21 2'
_atom_sites_solution_hydrogens geom
_atom_sites_solution_primary direct
_atom_sites_solution_secondary difmap
_audit_creation_method SHELXL-97
_cell_angle_alpha 90.00
_cell_angle_beta 90.00
_cell_angle_gamma 90.00
_cell_formula_units_Z 4
_cell_length_a 12.3733(13)
_cell_length_b 12.3733(13)
_cell_length_c 17.4603(19)
_cell_measurement_reflns_used 24417
_cell_measurement_temperature 100(2)
_cell_measurement_theta_max 21.5565
_cell_measurement_theta_min 2.3235
_cell_volume 2673.1(5)
_computing_cell_refinement 'SAINT, Bruker-AXS'
_computing_data_collection 'APEX2, Bruker-AXS'
_computing_data_reduction SAINT-Bruker-AXS
_computing_molecular_graphics 'X-SEED, L.Barbour (1999); http://x-seed.net/'
_computing_structure_refinement 'SHELXL-97 (Sheldrick, 1997)'
_computing_structure_solution 'SHELXS-97 (Sheldrick, 1990)'
_diffrn_ambient_temperature 100(2)
_diffrn_measured_fraction_theta_full 0.994
_diffrn_measured_fraction_theta_max 0.994
_diffrn_measurement_device_type 'Siemens SMART 1000 CCD'
_diffrn_measurement_method 'omega scans'
_diffrn_radiation_monochromator graphite
_diffrn_radiation_source 'fine-focus sealed tube'
_diffrn_radiation_type MoK\a
_diffrn_radiation_wavelength 0.71073
_diffrn_reflns_av_R_equivalents 0.1065
_diffrn_reflns_av_sigmaI/netI 0.0791
_diffrn_reflns_limit_h_max 16
_diffrn_reflns_limit_h_min -16
_diffrn_reflns_limit_k_max 16
_diffrn_reflns_limit_k_min -16
_diffrn_reflns_limit_l_max 23
_diffrn_reflns_limit_l_min -23
_diffrn_reflns_number 24331
_diffrn_reflns_theta_full 28.36
_diffrn_reflns_theta_max 28.36
_diffrn_reflns_theta_min 2.02
_exptl_absorpt_coefficient_mu 0.079
_exptl_absorpt_correction_T_max 0.7457
_exptl_absorpt_correction_T_min 0.6031
_exptl_absorpt_correction_type multi-scan
_exptl_crystal_colour orange
_exptl_crystal_density_diffrn 1.189
_exptl_crystal_description plate
_exptl_crystal_F_000 1008
_exptl_crystal_size_max 0.40
_exptl_crystal_size_mid 0.30
_exptl_crystal_size_min 0.20
_refine_diff_density_max 0.204
_refine_diff_density_min -0.197
_refine_diff_density_rms 0.042
_refine_ls_abs_structure_details 'Flack H D (1983), Acta Cryst. A39, 876-881'
_refine_ls_abs_structure_Flack 0.3(15)
_refine_ls_extinction_method none
_refine_ls_goodness_of_fit_ref 1.043
_refine_ls_hydrogen_treatment mixed
_refine_ls_matrix_type full
_refine_ls_number_parameters 241
_refine_ls_number_reflns 3308
_refine_ls_number_restraints 0
_refine_ls_restrained_S_all 1.043
_refine_ls_R_factor_all 0.0945
_refine_ls_R_factor_gt 0.0505
_refine_ls_shift/su_max 0.000
_refine_ls_shift/su_mean 0.000
_refine_ls_structure_factor_coef Fsqd
_refine_ls_weighting_details 'calc w=1/[\s^2^(Fo^2^)+(0.0317P)^2^+0.0000P] where P=(Fo^2^+2Fc^2^)/3'
_refine_ls_weighting_scheme calc
_refine_ls_wR_factor_gt 0.0741
_refine_ls_wR_factor_ref 0.0845
_reflns_number_gt 2298
_reflns_number_total 3308
_reflns_threshold_expression >2sigma(I)
_cod_data_source_file ja907741v_si_003.cif
_cod_data_source_block C:\Documents
_cod_database_code 4105358

loop_
_symmetry_equiv_pos_as_xyz
'x, y, z'
'-y+1/2, x+1/2, z+1/4'
'-x, -y, z+1/2'
'y+1/2, -x+1/2, z+3/4'
'x+1/2, -y+1/2, -z+3/4'
'-x+1/2, y+1/2, -z+1/4'
'y, x, -z'
'-y, -x, -z+1/2'

loop_
_atom_site_label
_atom_site_type_symbol
_atom_site_fract_x
_atom_site_fract_y
_atom_site_fract_z
_atom_site_U_iso_or_equiv
_atom_site_adp_type
_atom_site_occupancy
_atom_site_symmetry_multiplicity
_atom_site_calc_flag
_atom_site_refinement_flags
O1 O 0.83425(11) 0.72739(11) 0.09768(8) 0.0236(3) Uani 1 1 d .
C2 C 1.22092(17) 1.22092(17) 0.0000 0.0237(7) Uani 1 2 d S
N3 N 0.91931(14) 0.64726(13) -0.02227(9) 0.0197(4) Uani 1 1 d .
C4 C 1.13866(16) 1.13866(16) 0.0000 0.0185(6) Uani 1 2 d S
C5 C 0.97548(16) 0.97904(17) 0.13797(10) 0.0198(4) Uani 1 1 d .
C6 C 0.90859(16) 0.80835(15) 0.09350(11) 0.0186(4) Uani 1 1 d .
C7 C 0.98949(17) 0.72323(16) -0.02259(11) 0.0192(4) Uani 1 1 d .
C8 C 1.05955(15) 0.89489(16) 0.03028(11) 0.0174(4) Uani 1 1 d .
C9 C 0.90496(16) 0.89240(16) 0.14571(12) 0.0203(4) Uani 1 1 d .
C10 C 1.05242(14) 0.98304(15) 0.07911(10) 0.0168(4) Uani 1 1 d .
O11 O 0.76952(11) 0.62617(14) -0.15497(9) 0.0376(4) Uani 1 1 d .
C12 C 0.98723(15) 0.80857(16) 0.03515(10) 0.0178(4) Uani 1 1 d .
C13 C 1.25014(17) 1.19974(18) 0.13586(14) 0.0285(5) Uani 1 1 d .
C14 C 1.12321(15) 1.08002(16) 0.07079(11) 0.0194(5) Uani 1 1 d .
C15 C 0.81170(19) 0.5408(2) -0.10956(14) 0.0323(6) Uani 1 1 d .
C16 C 0.9740(2) 0.46016(17) -0.04411(14) 0.0308(6) Uani 1 1 d .
C17 C 1.27345(18) 1.25127(18) 0.06930(13) 0.0277(5) Uani 1 1 d .
C18 C 0.92466(18) 0.56131(16) -0.08012(12) 0.0228(5) Uani 1 1 d .
C19 C 1.17830(17) 1.11268(18) 0.13566(13) 0.0244(5) Uani 1 1 d .
C20 C 1.0866(2) 0.4803(2) -0.01157(15) 0.0372(6) Uani 1 1 d .
H1 H 0.9704(14) 0.5851(14) -0.1236(10) 0.016(5) Uiso 1 1 d .
H2 H 1.1647(16) 1.0731(16) 0.1806(12) 0.027(6) Uiso 1 1 d .
H3 H 0.8123(14) 0.4741(15) -0.1430(11) 0.022(5) Uiso 1 1 d .
H4 H 0.8476(14) 0.8920(14) 0.1836(10) 0.013(5) Uiso 1 1 d .
H5 H 0.9252(17) 0.4322(17) -0.0023(13) 0.035(6) Uiso 1 1 d .
H6 H 1.1142(16) 0.8910(15) -0.0097(11) 0.025(6) Uiso 1 1 d .
H7 H 0.9688(14) 1.0430(14) 0.1752(10) 0.018(5) Uiso 1 1 d .
H8 H 1.1330(17) 0.5091(17) -0.0519(13) 0.044(7) Uiso 1 1 d .
H9 H 0.7627(16) 0.5250(16) -0.0625(12) 0.032(6) Uiso 1 1 d .
H10 H 1.0483(14) 0.7287(14) -0.0622(10) 0.016(5) Uiso 1 1 d .
H11 H 1.2818(17) 1.2210(16) 0.1818(14) 0.034(7) Uiso 1 1 d .
H12 H 0.9727(16) 0.4051(17) -0.0866(13) 0.041(6) Uiso 1 1 d .
H13 H 1.0874(19) 0.5356(19) 0.0339(14) 0.054(7) Uiso 1 1 d .
H14 H 1.3254(16) 1.3086(17) 0.0675(11) 0.033(6) Uiso 1 1 d .
H15 H 0.7656(19) 0.690(2) -0.1240(15) 0.059(8) Uiso 1 1 d .
H16 H 0.849(2) 0.679(2) 0.0551(15) 0.055(8) Uiso 1 1 d .
H17 H 1.1166(18) 0.407(2) 0.0106(14) 0.051(7) Uiso 1 1 d .

loop_
_atom_site_aniso_label
_atom_site_aniso_U_11
_atom_site_aniso_U_22
_atom_site_aniso_U_33
_atom_site_aniso_U_23
_atom_site_aniso_U_13
_atom_site_aniso_U_12
O1 0.0270(8) 0.0205(8) 0.0235(8) -0.0003(7) 0.0034(7) -0.0036(7)
C2 0.0193(10) 0.0193(10) 0.0326(18) -0.0039(9) 0.0039(9) 0.0044(13)
N3 0.0248(9) 0.0177(9) 0.0166(9) -0.0003(7) -0.0023(7) 0.0018(8)
C4 0.0169(9) 0.0169(9) 0.0217(15) -0.0014(8) 0.0014(8) 0.0023(12)
C5 0.0245(12) 0.0208(11) 0.0140(9) -0.0010(9) -0.0022(9) 0.0043(9)
C6 0.0210(11) 0.0191(10) 0.0159(10) 0.0042(8) -0.0040(9) 0.0008(9)
C7 0.0217(11) 0.0195(11) 0.0164(10) 0.0019(9) -0.0014(9) 0.0021(9)
C8 0.0175(10) 0.0205(11) 0.0143(10) 0.0026(9) -0.0012(9) 0.0046(9)
C9 0.0223(11) 0.0250(11) 0.0136(10) 0.0036(9) 0.0015(9) 0.0026(10)
C10 0.0162(10) 0.0187(10) 0.0153(10) 0.0011(9) -0.0026(8) 0.0020(8)
O11 0.0359(9) 0.0411(10) 0.0359(9) -0.0161(8) -0.0127(8) 0.0062(8)
C12 0.0188(10) 0.0180(10) 0.0166(10) 0.0018(8) -0.0041(9) 0.0045(9)
C13 0.0216(12) 0.0325(14) 0.0315(14) -0.0115(11) -0.0043(10) -0.0001(10)
C14 0.0162(10) 0.0203(10) 0.0218(11) -0.0042(9) -0.0004(9) 0.0033(9)
C15 0.0325(14) 0.0321(14) 0.0322(13) -0.0097(12) 0.0004(11) -0.0046(10)
C16 0.0519(17) 0.0199(12) 0.0208(12) -0.0002(10) 0.0100(12) 0.0004(11)
C17 0.0198(11) 0.0243(12) 0.0389(14) -0.0086(11) 0.0017(11) -0.0002(10)
C18 0.0306(12) 0.0201(11) 0.0177(11) -0.0035(9) 0.0015(10) -0.0034(9)
C19 0.0229(11) 0.0262(12) 0.0240(12) -0.0018(10) -0.0007(10) 0.0030(9)
C20 0.0424(15) 0.0355(14) 0.0336(14) 0.0097(12) 0.0053(13) 0.0146(13)

loop_
_atom_type_symbol
_atom_type_description
_atom_type_scat_dispersion_real
_atom_type_scat_dispersion_imag
_atom_type_scat_source
C C 0.0033 0.0016 'International Tables Vol C Tables 4.2.6.8 and 6.1.1.4'
H H 0.0000 0.0000 'International Tables Vol C Tables 4.2.6.8 and 6.1.1.4'
N N 0.0061 0.0033 'International Tables Vol C Tables 4.2.6.8 and 6.1.1.4'
O O 0.0106 0.0060 'International Tables Vol C Tables 4.2.6.8 and 6.1.1.4'

loop_
_geom_angle_atom_site_label_1
_geom_angle_atom_site_label_2
_geom_angle_atom_site_label_3
_geom_angle
_geom_angle_site_symmetry_1
_geom_angle_site_symmetry_3
C6 O1 H16 106.8(15) . .
C17 C2 C17 118.8(3) . 7
C17 C2 C4 120.61(14) . .
C17 C2 C4 120.61(14) 7 .
C7 N3 C18 119.90(18) . .
C2 C4 C14 116.64(12) . 7
C2 C4 C14 116.64(12) . .
C14 C4 C14 126.7(2) 7 .
C9 C5 C10 121.68(19) . .
C9 C5 H7 118.9(10) . .
C10 C5 H7 119.4(10) . .
O1 C6 C9 119.71(19) . .
O1 C6 C12 120.44(18) . .
C9 C6 C12 119.83(18) . .
N3 C7 C12 121.01(19) . .
N3 C7 H10 122.9(10) . .
C12 C7 H10 116.1(10) . .
C10 C8 C12 121.56(19) . .
C10 C8 H6 121.6(12) . .
C12 C8 H6 116.8(12) . .
C6 C9 C5 119.7(2) . .
C6 C9 H4 118.0(10) . .
C5 C9 H4 122.0(10) . .
C8 C10 C5 117.78(17) . .
C8 C10 C14 122.34(17) . .
C5 C10 C14 119.88(17) . .
C15 O11 H15 108.5(15) . .
C8 C12 C6 119.22(18) . .
C8 C12 C7 119.94(18) . .
C6 C12 C7 120.74(17) . .
C17 C13 C19 119.7(2) . .
C17 C13 H11 121.0(13) . .
C19 C13 H11 119.3(14) . .
C19 C14 C4 119.2(2) . .
C19 C14 C10 116.40(18) . .
C4 C14 C10 124.34(18) . .
O11 C15 C18 113.9(2) . .
O11 C15 H3 106.7(11) . .
C18 C15 H3 109.1(10) . .
O11 C15 H9 111.5(11) . .
C18 C15 H9 107.6(11) . .
H3 C15 H9 107.9(15) . .
C20 C16 C18 112.62(19) . .
C20 C16 H5 109.4(13) . .
C18 C16 H5 109.9(12) . .
C20 C16 H12 113.5(12) . .
C18 C16 H12 104.2(12) . .
H5 C16 H12 106.9(17) . .
C13 C17 C2 120.5(2) . .
C13 C17 H14 121.3(12) . .
C2 C17 H14 118.2(12) . .
N3 C18 C15 108.32(18) . .
N3 C18 C16 109.16(16) . .
C15 C18 C16 111.83(18) . .
N3 C18 H1 109.7(10) . .
C15 C18 H1 108.5(10) . .
C16 C18 H1 109.3(10) . .
C14 C19 C13 122.8(2) . .
C14 C19 H2 116.3(12) . .
C13 C19 H2 120.9(12) . .
C16 C20 H8 109.2(13) . .
C16 C20 H13 113.4(13) . .
H8 C20 H13 107.6(19) . .
C16 C20 H17 108.7(12) . .
H8 C20 H17 111.9(17) . .
H13 C20 H17 106.2(17) . .

loop_
_geom_bond_atom_site_label_1
_geom_bond_atom_site_label_2
_geom_bond_distance
_geom_bond_site_symmetry_2
O1 C6 1.362(2) .
O1 H16 0.97(3) .
C2 C17 1.424(3) .
C2 C17 1.424(3) 7
C2 C4 1.439(4) .
N3 C7 1.280(2) .
N3 C18 1.468(2) .
C4 C14 1.446(2) 7
C4 C14 1.446(2) .
C5 C9 1.389(3) .
C5 C10 1.402(3) .
C5 H7 1.028(17) .
C6 C9 1.384(3) .
C6 C12 1.409(3) .
C7 C12 1.460(3) .
C7 H10 1.006(18) .
C8 C10 1.387(3) .
C8 C12 1.396(3) .
C8 H6 0.97(2) .
C9 H4 0.971(17) .
C10 C14 1.493(3) .
O11 C15 1.421(3) .
O11 H15 0.96(3) .
C13 C17 1.357(3) .
C13 C19 1.397(3) .
C13 H11 0.93(2) .
C14 C19 1.382(3) .
C15 C18 1.511(3) .
C15 H3 1.011(18) .
C15 H9 1.04(2) .
C16 C20 1.525(4) .
C16 C18 1.528(3) .
C16 H5 1.01(2) .
C16 H12 1.01(2) .
C17 H14 0.96(2) .
C18 H1 0.992(19) .
C19 H2 0.94(2) .
C20 H8 0.98(2) .
C20 H13 1.05(3) .
C20 H17 1.05(2) .

loop_
_geom_torsion_atom_site_label_1
_geom_torsion_atom_site_label_2
_geom_torsion_atom_site_label_3
_geom_torsion_atom_site_label_4
_geom_torsion
_geom_torsion_site_symmetry_1
_geom_torsion_site_symmetry_4
C17 C2 C4 C14 172.11(13) . 7
C17 C2 C4 C14 -7.89(13) 7 7
C17 C2 C4 C14 -7.89(13) . .
C17 C2 C4 C14 172.11(13) 7 .
C18 N3 C7 C12 -178.84(16) . .
O1 C6 C9 C5 -175.13(17) . .
C12 C6 C9 C5 3.1(3) . .
C10 C5 C9 C6 -1.2(3) . .
C12 C8 C10 C5 5.1(3) . .
C12 C8 C10 C14 -174.96(17) . .
C9 C5 C10 C8 -2.9(3) . .
C9 C5 C10 C14 177.21(18) . .
C10 C8 C12 C6 -3.3(3) . .
C10 C8 C12 C7 173.03(17) . .
O1 C6 C12 C8 177.31(17) . .
C9 C6 C12 C8 -1.0(3) . .
O1 C6 C12 C7 1.0(3) . .
C9 C6 C12 C7 -177.24(18) . .
N3 C7 C12 C8 -175.21(18) . .
N3 C7 C12 C6 1.0(3) . .
C2 C4 C14 C19 6.83(19) . .
C14 C4 C14 C19 -173.17(19) 7 .
C2 C4 C14 C10 -171.76(13) . .
C14 C4 C14 C10 8.24(13) 7 .
C8 C10 C14 C19 -127.8(2) . .
C5 C10 C14 C19 52.1(2) . .
C8 C10 C14 C4 50.8(2) . .
C5 C10 C14 C4 -129.28(18) . .
C19 C13 C17 C2 3.3(3) . .
C17 C2 C17 C13 -177.1(2) 7 .
C4 C2 C17 C13 2.9(2) . .
C7 N3 C18 C15 -136.1(2) . .
C7 N3 C18 C16 101.9(2) . .
O11 C15 C18 N3 69.9(2) . .
O11 C15 C18 C16 -169.79(19) . .
C20 C16 C18 N3 -58.2(2) . .
C20 C16 C18 C15 -178.0(2) . .
C4 C14 C19 C13 -0.9(3) . .
C10 C14 C19 C13 177.80(19) . .
C17 C13 C19 C14 -4.4(3) . .
